data_7025018
loop_
_publ_author_name
'Constable, Edwin C.'
'Zhang, Guoqi'
'Housecroft, Catherine E.'
'Zampese, Jennifer A.'

_publ_section_title
;
 Amalgamating metalloligands with coordination networks.
;
_journal_issue 8
_journal_name_full 'Dalton transactions (Cambridge, England : 2003)'
_journal_page_first 1941
_journal_page_last 1947
_journal_paper_doi 10.1039/b924475a
_journal_volume 39
_journal_year 2010
_chemical_absolute_configuration ad
_chemical_formula_moiety 'C24 H28 Br2 Hg N2 Ni O4'
_chemical_formula_sum 'C24 H28 Br2 Hg N2 Ni O4'
_chemical_formula_weight 827.56
_chemical_name_systematic
;
?
;
_space_group_IT_number 4
_symmetry_cell_setting monoclinic
_symmetry_space_group_name_Hall 'P 2yb'
_symmetry_space_group_name_H-M 'P 1 21 1'
_atom_sites_solution_hydrogens geom
_atom_sites_solution_primary direct
_atom_sites_solution_secondary difmap
_audit_creation_method SHELXL-97
_cell_angle_alpha 90.00
_cell_angle_beta 107.220(8)
_cell_angle_gamma 90.00
_cell_formula_units_Z 4
_cell_length_a 11.0776(12)
_cell_length_b 17.2924(13)
_cell_length_c 14.1961(14)
_cell_measurement_temperature 173(2)
_cell_volume 2597.5(4)
_computing_cell_refinement 'Stoe IPDS'
_computing_data_collection 'Stoe IPDS'
_computing_data_reduction 'Stoe IPDS'
_computing_molecular_graphics 'Bruker SHELXTL'
_computing_publication_material 'Bruker SHELXTL'
_computing_structure_refinement 'SHELXL-97 (Sheldrick, 1997)'
_computing_structure_solution 'SHELXS-97 (Sheldrick, 1990)'
_diffrn_ambient_temperature 173(2)
_diffrn_measured_fraction_theta_full 0.995
_diffrn_measured_fraction_theta_max 0.995
_diffrn_measurement_device_type 'Stoe IPDS'
_diffrn_measurement_method '\w scans'
_diffrn_radiation_monochromator graphite
_diffrn_radiation_source 'fine-focus sealed tube'
_diffrn_radiation_type MoK\a
_diffrn_radiation_wavelength 0.71073
_diffrn_reflns_av_R_equivalents 0.0681
_diffrn_reflns_av_sigmaI/netI 0.0409
_diffrn_reflns_limit_h_max 13
_diffrn_reflns_limit_h_min -13
_diffrn_reflns_limit_k_max 21
_diffrn_reflns_limit_k_min -21
_diffrn_reflns_limit_l_max 17
_diffrn_reflns_limit_l_min -17
_diffrn_reflns_number 43549
_diffrn_reflns_theta_full 26.00
_diffrn_reflns_theta_max 26.00
_diffrn_reflns_theta_min 2.77
_exptl_absorpt_coefficient_mu 9.738
_exptl_absorpt_correction_T_max 0.3229
_exptl_absorpt_correction_T_min 0.2462
_exptl_absorpt_correction_type multi-scan
_exptl_absorpt_process_details '(Blessing, 1951)'
_exptl_crystal_colour red
_exptl_crystal_density_diffrn 2.116
_exptl_crystal_density_method 'not measured'
_exptl_crystal_description block
_exptl_crystal_F_000 1584
_exptl_crystal_size_max 0.20
_exptl_crystal_size_mid 0.15
_exptl_crystal_size_min 0.15
_refine_diff_density_max 3.420
_refine_diff_density_min -2.306
_refine_diff_density_rms 0.180
_refine_ls_abs_structure_details 'Flack H D (1983), Acta Cryst. A39, 876-881'
_refine_ls_abs_structure_Flack 0.003(5)
_refine_ls_extinction_method none
_refine_ls_goodness_of_fit_ref 1.140
_refine_ls_hydrogen_treatment constr
_refine_ls_matrix_type full
_refine_ls_number_parameters 618
_refine_ls_number_reflns 10176
_refine_ls_number_restraints 1
_refine_ls_restrained_S_all 1.140
_refine_ls_R_factor_all 0.0291
_refine_ls_R_factor_gt 0.0285
_refine_ls_shift/su_max 0.004
_refine_ls_shift/su_mean 0.000
_refine_ls_structure_factor_coef Fsqd
_refine_ls_weighting_details 'calc w=1/[\s^2^(Fo^2^)+(0.0449P)^2^+0.7289P] where P=(Fo^2^+2Fc^2^)/3'
_refine_ls_weighting_scheme calc
_refine_ls_wR_factor_gt 0.0709
_refine_ls_wR_factor_ref 0.0712
_reflns_number_gt 10046
_reflns_number_total 10176
_reflns_threshold_expression >2sigma(I)
_cod_data_source_file b924475a.txt
_cod_data_source_block gq99
_cod_depositor_comments
;
The following automatic conversions were performed:

'_symmetry_cell_setting' value 'Monoclinic' changed to 'monoclinic'
according to /home/saulius/struct/CIF-dictionaries/cif_core.dic
dictionary named 'cif_core.dic' version 2.4.2 from 2011-04-26.

Automatic conversion script
Id: cif_fix_values 1891 2012-01-12 08:04:46Z andrius 
;
_cod_original_sg_symbol_Hall P2yb
_cod_original_sg_symbol_H-M P2(1)
_cod_database_code 7025018

loop_
_symmetry_equiv_pos_as_xyz
'x, y, z'
'-x, y+1/2, -z'

loop_
_atom_site_label
_atom_site_type_symbol
_atom_site_fract_x
_atom_site_fract_y
_atom_site_fract_z
_atom_site_U_iso_or_equiv
_atom_site_adp_type
_atom_site_occupancy
_atom_site_symmetry_multiplicity
_atom_site_calc_flag
_atom_site_refinement_flags
Hg1A Hg -0.222599(17) 0.729406(9) -0.056440(14) 0.01893(6) Uani 1 1 d .
Br1A Br -0.42291(6) 0.79984(4) -0.08665(4) 0.02775(12) Uani 1 1 d .
Br2A Br -0.04085(6) 0.66930(4) -0.09349(6) 0.03927(16) Uani 1 1 d .
Ni1A Ni -0.18729(6) 0.67622(4) 0.19029(5) 0.01568(13) Uani 1 1 d .
N1A N -0.1613(4) 0.7267(3) 0.3090(3) 0.0172(8) Uani 1 1 d .
N2A N -0.1860(4) 0.5862(2) 0.2607(3) 0.0168(8) Uani 1 1 d .
O1A O -0.0923(4) 0.8634(2) 0.0052(3) 0.0255(9) Uani 1 1 d .
O2A O -0.1591(4) 0.7627(2) 0.1227(3) 0.0219(8) Uani 1 1 d .
O3A O -0.2388(4) 0.6286(2) 0.0684(3) 0.0197(7) Uani 1 1 d .
O4A O -0.3199(4) 0.5849(2) -0.1194(3) 0.0240(8) Uani 1 1 d .
C1A C -0.0909(9) 0.8822(4) -0.1590(5) 0.0435(18) Uani 1 1 d .
H1A1 H -0.1811 0.8707 -0.1862 0.065 Uiso 1 1 calc R
H1A2 H -0.0423 0.8341 -0.1521 0.065 Uiso 1 1 calc R
H1A3 H -0.0647 0.9174 -0.2034 0.065 Uiso 1 1 calc R
C2A C -0.0673(6) 0.9193(4) -0.0605(4) 0.0266(12) Uani 1 1 d .
H2AA H 0.0216 0.9369 -0.0359 0.032 Uiso 1 1 calc R
H2AB H -0.1232 0.9647 -0.0653 0.032 Uiso 1 1 calc R
C3A C -0.0802(5) 0.8864(3) 0.0997(4) 0.0195(10) Uani 1 1 d .
C4A C -0.1158(5) 0.8304(3) 0.1607(4) 0.0172(10) Uani 1 1 d .
C5A C -0.1019(5) 0.8508(3) 0.2578(4) 0.0209(11) Uani 1 1 d .
C6A C -0.0578(5) 0.9260(3) 0.2934(4) 0.0223(11) Uani 1 1 d .
H6AA H -0.0515 0.9396 0.3595 0.027 Uiso 1 1 calc R
C7A C -0.0247(5) 0.9783(3) 0.2345(4) 0.0220(11) Uani 1 1 d .
H7AA H 0.0052 1.0279 0.2593 0.026 Uiso 1 1 calc R
C8A C -0.0350(5) 0.9585(3) 0.1361(4) 0.0210(11) Uani 1 1 d .
H8AA H -0.0108 0.9947 0.0947 0.025 Uiso 1 1 calc R
C9A C -0.1299(5) 0.7990(3) 0.3262(4) 0.0178(10) Uani 1 1 d .
H9AA H -0.1254 0.8187 0.3896 0.021 Uiso 1 1 calc R
C10A C -0.1899(5) 0.6783(3) 0.3846(4) 0.0184(10) Uani 1 1 d .
H10A H -0.2840 0.6747 0.3682 0.022 Uiso 1 1 calc R
C11A C -0.1400(5) 0.7042(3) 0.4906(4) 0.0225(11) Uani 1 1 d .
H11A H -0.1764 0.7551 0.4989 0.027 Uiso 1 1 calc R
H11B H -0.0469 0.7095 0.5093 0.027 Uiso 1 1 calc R
C12A C -0.1761(6) 0.6442(3) 0.5568(4) 0.0266(12) Uani 1 1 d .
H12A H -0.2691 0.6441 0.5434 0.032 Uiso 1 1 calc R
H12B H -0.1376 0.6587 0.6267 0.032 Uiso 1 1 calc R
C13A C -0.1321(6) 0.5627(3) 0.5397(4) 0.0290(12) Uani 1 1 d .
H13A H -0.1626 0.5252 0.5803 0.035 Uiso 1 1 calc R
H13B H -0.0386 0.5610 0.5611 0.035 Uiso 1 1 calc R
C14A C -0.1820(5) 0.5393(3) 0.4304(4) 0.0221(11) Uani 1 1 d .
H14A H -0.1485 0.4878 0.4206 0.027 Uiso 1 1 calc R
H14B H -0.2754 0.5362 0.4101 0.027 Uiso 1 1 calc R
C15A C -0.1409(4) 0.5981(3) 0.3693(4) 0.0166(9) Uani 1 1 d .
H15A H -0.0464 0.5997 0.3905 0.020 Uiso 1 1 calc R
C16A C -0.2025(5) 0.5172(3) 0.2258(4) 0.0218(11) Uani 1 1 d .
H16A H -0.1917 0.4758 0.2715 0.026 Uiso 1 1 calc R
C17A C -0.2359(5) 0.4979(3) 0.1228(4) 0.0209(10) Uani 1 1 d .
C18A C -0.2532(5) 0.5539(3) 0.0491(4) 0.0177(10) Uani 1 1 d .
C19A C -0.2896(5) 0.5280(3) -0.0511(4) 0.0209(11) Uani 1 1 d .
C20A C -0.2973(6) 0.4500(4) -0.0723(5) 0.0275(12) Uani 1 1 d .
H20A H -0.3173 0.4337 -0.1391 0.033 Uiso 1 1 calc R
C21A C -0.2764(7) 0.3948(4) 0.0022(5) 0.0357(15) Uani 1 1 d .
H21A H -0.2809 0.3414 -0.0138 0.043 Uiso 1 1 calc R
C22A C -0.2493(7) 0.4178(3) 0.0984(5) 0.0323(14) Uani 1 1 d .
H22A H -0.2393 0.3803 0.1490 0.039 Uiso 1 1 calc R
C23A C -0.3440(6) 0.5640(4) -0.2213(4) 0.0254(12) Uani 1 1 d .
H23A H -0.4095 0.5232 -0.2395 0.030 Uiso 1 1 calc R
H23B H -0.2659 0.5440 -0.2329 0.030 Uiso 1 1 calc R
C24A C -0.3885(6) 0.6354(4) -0.2822(4) 0.0333(14) Uani 1 1 d .
H24A H -0.3179 0.6717 -0.2726 0.050 Uiso 1 1 calc R
H24B H -0.4564 0.6599 -0.2616 0.050 Uiso 1 1 calc R
H24C H -0.4202 0.6211 -0.3520 0.050 Uiso 1 1 calc R
Hg1B Hg 0.706205(17) 0.999758(9) 0.542764(14) 0.01805(6) Uani 1 1 d .
Br1B Br 0.52609(6) 1.06670(4) 0.57342(5) 0.03285(14) Uani 1 1 d .
Br2B Br 0.90095(5) 0.92248(3) 0.57643(4) 0.02464(12) Uani 1 1 d .
Ni1B Ni 0.68667(6) 1.04816(4) 0.29788(5) 0.01635(13) Uani 1 1 d .
N1B N 0.7270(4) 1.1323(3) 0.2316(3) 0.0192(9) Uani 1 1 d .
N2B N 0.6270(4) 1.0019(3) 0.1757(3) 0.0198(8) Uani 1 1 d .
O1B O 0.8212(4) 1.1387(2) 0.6099(3) 0.0203(8) Uani 1 1 d .
O2B O 0.7508(4) 1.0935(2) 0.4215(3) 0.0196(7) Uani 1 1 d .
O3B O 0.6368(4) 0.9682(2) 0.3634(3) 0.0215(8) Uani 1 1 d .
O4B O 0.5677(4) 0.8693(2) 0.4820(3) 0.0236(8) Uani 1 1 d .
C1B C 0.8698(6) 1.0921(4) 0.7734(4) 0.0266(12) Uani 1 1 d .
H1B1 H 0.9294 1.0587 0.7536 0.040 Uiso 1 1 calc R
H1B2 H 0.7904 1.0641 0.7653 0.040 Uiso 1 1 calc R
H1B3 H 0.9059 1.1069 0.8427 0.040 Uiso 1 1 calc R
C2B C 0.8445(5) 1.1638(4) 0.7097(4) 0.0236(11) Uani 1 1 d .
H2BA H 0.7700 1.1918 0.7175 0.028 Uiso 1 1 calc R
H2BB H 0.9184 1.1989 0.7287 0.028 Uiso 1 1 calc R
C3B C 0.8024(5) 1.1949(3) 0.5392(4) 0.0188(11) Uani 1 1 d .
C4B C 0.7707(5) 1.1681(4) 0.4398(4) 0.0210(11) Uani 1 1 d .
C5B C 0.7663(5) 1.2233(4) 0.3665(4) 0.0256(11) Uani 1 1 d .
C6B C 0.7836(8) 1.3027(4) 0.3899(5) 0.0409(17) Uani 1 1 d .
H6BA H 0.7805 1.3394 0.3393 0.049 Uiso 1 1 calc R
C7B C 0.8047(8) 1.3268(4) 0.4847(5) 0.0384(16) Uani 1 1 d .
H7BA H 0.8111 1.3805 0.4994 0.046 Uiso 1 1 calc R
C8B C 0.8170(6) 1.2730(3) 0.5610(5) 0.0255(12) Uani 1 1 d .
H8BA H 0.8353 1.2901 0.6274 0.031 Uiso 1 1 calc R
C9B C 0.7488(6) 1.2007(3) 0.2654(4) 0.0255(12) Uani 1 1 d .
H9BA H 0.7540 1.2403 0.2203 0.031 Uiso 1 1 calc R
C10B C 0.7221(5) 1.1129(3) 0.1287(4) 0.0203(10) Uani 1 1 d .
H10B H 0.8016 1.0847 0.1305 0.024 Uiso 1 1 calc R
C11B C 0.7081(5) 1.1811(4) 0.0575(4) 0.0228(11) Uani 1 1 d .
H11C H 0.7816 1.2162 0.0800 0.027 Uiso 1 1 calc R
H11D H 0.6306 1.2107 0.0544 0.027 Uiso 1 1 calc R
C12B C 0.7002(6) 1.1480(4) -0.0443(4) 0.0312(13) Uani 1 1 d .
H12C H 0.6884 1.1909 -0.0923 0.037 Uiso 1 1 calc R
H12D H 0.7808 1.1219 -0.0411 0.037 Uiso 1 1 calc R
C13B C 0.5920(6) 1.0907(4) -0.0801(4) 0.0303(13) Uani 1 1 d .
H13C H 0.5925 1.0696 -0.1448 0.036 Uiso 1 1 calc R
H13D H 0.5107 1.1179 -0.0892 0.036 Uiso 1 1 calc R
C14B C 0.6028(6) 1.0240(4) -0.0070(4) 0.0262(12) Uani 1 1 d .
H14C H 0.5274 0.9903 -0.0290 0.031 Uiso 1 1 calc R
H14D H 0.6785 0.9925 -0.0038 0.031 Uiso 1 1 calc R
C15B C 0.6129(5) 1.0571(3) 0.0935(4) 0.0198(10) Uani 1 1 d .
H15B H 0.5337 1.0871 0.0870 0.024 Uiso 1 1 calc R
C16B C 0.5977(5) 0.9302(3) 0.1573(4) 0.0209(10) Uani 1 1 d .
H16B H 0.5852 0.9118 0.0920 0.025 Uiso 1 1 calc R
C17B C 0.5829(5) 0.8764(3) 0.2305(4) 0.0197(10) Uani 1 1 d .
C18B C 0.5955(5) 0.8986(3) 0.3274(4) 0.0174(10) Uani 1 1 d .
C19B C 0.5604(5) 0.8441(3) 0.3900(4) 0.0202(11) Uani 1 1 d .
C20B C 0.5191(5) 0.7717(3) 0.3565(4) 0.0234(11) Uani 1 1 d .
H20B H 0.4961 0.7363 0.3994 0.028 Uiso 1 1 calc R
C21B C 0.5102(5) 0.7490(3) 0.2598(4) 0.0232(11) Uani 1 1 d .
H21B H 0.4830 0.6983 0.2378 0.028 Uiso 1 1 calc R
C22B C 0.5412(5) 0.8009(3) 0.1967(4) 0.0230(11) Uani 1 1 d .
H22B H 0.5347 0.7861 0.1310 0.028 Uiso 1 1 calc R
C23B C 0.5432(6) 0.8144(4) 0.5495(4) 0.0282(12) Uani 1 1 d .
H23C H 0.6039 0.7710 0.5592 0.034 Uiso 1 1 calc R
H23D H 0.4567 0.7933 0.5227 0.034 Uiso 1 1 calc R
C24B C 0.5563(8) 0.8538(4) 0.6455(5) 0.0426(17) Uani 1 1 d .
H24D H 0.4920 0.8943 0.6363 0.064 Uiso 1 1 calc R
H24E H 0.6405 0.8770 0.6699 0.064 Uiso 1 1 calc R
H24F H 0.5450 0.8159 0.6936 0.064 Uiso 1 1 calc R

loop_
_atom_site_aniso_label
_atom_site_aniso_U_11
_atom_site_aniso_U_22
_atom_site_aniso_U_33
_atom_site_aniso_U_23
_atom_site_aniso_U_13
_atom_site_aniso_U_12
Hg1A 0.02299(9) 0.01564(10) 0.01626(9) 0.00040(7) 0.00289(7) -0.00109(7)
Br1A 0.0281(3) 0.0292(3) 0.0261(3) 0.0031(2) 0.0082(2) 0.0060(2)
Br2A 0.0262(3) 0.0293(3) 0.0635(5) -0.0041(3) 0.0152(3) 0.0031(2)
Ni1A 0.0222(3) 0.0095(3) 0.0130(3) 0.0025(2) 0.0015(2) -0.0017(2)
N1A 0.0214(18) 0.0127(19) 0.0162(19) 0.0064(18) 0.0035(15) 0.0030(17)
N2A 0.0167(19) 0.0124(19) 0.018(2) 0.0038(16) 0.0007(16) -0.0007(15)
O1A 0.043(2) 0.0172(19) 0.0144(18) 0.0004(15) 0.0063(17) -0.0093(16)
O2A 0.037(2) 0.0119(17) 0.0134(17) -0.0018(14) 0.0023(15) -0.0084(15)
O3A 0.0259(18) 0.0147(17) 0.0156(17) -0.0001(14) 0.0015(15) -0.0006(14)
O4A 0.033(2) 0.0153(19) 0.0199(19) 0.0005(15) 0.0020(16) -0.0063(16)
C1A 0.077(5) 0.034(4) 0.018(3) -0.001(3) 0.011(3) -0.020(4)
C2A 0.041(3) 0.022(3) 0.018(3) 0.004(2) 0.010(2) -0.006(2)
C3A 0.029(3) 0.014(2) 0.015(2) 0.0021(19) 0.005(2) 0.003(2)
C4A 0.019(2) 0.009(2) 0.019(2) 0.0032(19) -0.0011(19) 0.0017(18)
C5A 0.025(3) 0.014(2) 0.021(3) 0.003(2) 0.001(2) 0.000(2)
C6A 0.030(3) 0.015(3) 0.016(2) 0.001(2) 0.000(2) 0.001(2)
C7A 0.031(3) 0.010(2) 0.021(3) -0.0022(19) 0.001(2) -0.0017(19)
C8A 0.026(3) 0.015(2) 0.018(2) 0.005(2) 0.001(2) -0.002(2)
C9A 0.023(2) 0.015(2) 0.013(2) -0.0008(19) 0.0004(18) -0.0012(19)
C10A 0.020(2) 0.016(2) 0.018(2) 0.008(2) 0.0054(19) 0.0018(19)
C11A 0.030(3) 0.020(3) 0.016(2) 0.005(2) 0.004(2) 0.001(2)
C12A 0.041(3) 0.025(3) 0.016(3) 0.006(2) 0.012(2) 0.000(2)
C13A 0.040(3) 0.023(3) 0.023(3) 0.013(2) 0.008(2) 0.005(2)
C14A 0.027(3) 0.018(2) 0.021(3) 0.007(2) 0.007(2) 0.006(2)
C15A 0.018(2) 0.017(2) 0.012(2) 0.0025(18) 0.0010(18) -0.0011(18)
C16A 0.033(3) 0.007(2) 0.023(3) 0.0049(19) 0.004(2) 0.0013(19)
C17A 0.030(2) 0.009(2) 0.022(2) -0.004(2) 0.005(2) -0.005(2)
C18A 0.021(2) 0.008(2) 0.021(3) -0.0020(19) 0.0022(19) -0.0045(19)
C19A 0.022(2) 0.017(3) 0.022(3) 0.000(2) 0.002(2) -0.0025(19)
C20A 0.032(3) 0.018(3) 0.028(3) -0.003(2) 0.002(2) -0.006(2)
C21A 0.049(4) 0.011(3) 0.038(4) -0.003(2) -0.002(3) -0.005(2)
C22A 0.054(4) 0.005(2) 0.033(3) -0.002(2) 0.006(3) -0.003(2)
C23A 0.028(3) 0.028(3) 0.020(3) -0.005(2) 0.006(2) -0.007(2)
C24A 0.035(3) 0.043(4) 0.017(3) 0.001(3) 0.001(2) -0.009(3)
Hg1B 0.02226(9) 0.01387(10) 0.01705(9) 0.00032(7) 0.00431(7) -0.00027(7)
Br1B 0.0277(3) 0.0259(3) 0.0465(4) -0.0013(3) 0.0134(3) 0.0052(2)
Br2B 0.0266(3) 0.0229(3) 0.0233(3) 0.0001(2) 0.0056(2) 0.0056(2)
Ni1B 0.0215(3) 0.0124(3) 0.0139(3) 0.0025(2) 0.0033(2) -0.0014(2)
N1B 0.019(2) 0.017(2) 0.021(2) 0.0035(18) 0.0054(17) 0.0018(16)
N2B 0.0210(19) 0.021(2) 0.0168(19) 0.003(2) 0.0054(16) 0.0005(19)
O1B 0.0278(19) 0.0149(18) 0.0174(19) 0.0007(15) 0.0056(15) -0.0031(14)
O2B 0.0285(18) 0.0111(16) 0.0180(18) -0.0003(14) 0.0049(15) -0.0028(14)
O3B 0.0295(19) 0.0138(17) 0.0162(17) 0.0004(15) -0.0007(15) -0.0052(15)
O4B 0.036(2) 0.0160(18) 0.0175(18) 0.0028(15) 0.0063(16) -0.0103(16)
C1B 0.031(3) 0.032(3) 0.020(3) 0.002(2) 0.011(2) 0.001(2)
C2B 0.022(2) 0.029(3) 0.021(3) -0.005(2) 0.007(2) -0.005(2)
C3B 0.020(2) 0.014(2) 0.023(3) 0.000(2) 0.007(2) -0.0054(19)
C4B 0.023(2) 0.017(3) 0.021(3) 0.001(2) 0.003(2) -0.0044(19)
C5B 0.034(3) 0.016(3) 0.026(3) -0.001(2) 0.009(2) -0.007(2)
C6B 0.074(5) 0.015(3) 0.031(3) 0.004(3) 0.010(3) -0.008(3)
C7B 0.067(5) 0.013(3) 0.037(4) -0.002(3) 0.018(3) -0.009(3)
C8B 0.034(3) 0.016(3) 0.025(3) -0.003(2) 0.007(2) -0.004(2)
C9B 0.037(3) 0.015(2) 0.022(3) 0.007(2) 0.006(2) -0.002(2)
C10B 0.023(2) 0.020(2) 0.017(2) 0.008(2) 0.006(2) 0.004(2)
C11B 0.024(3) 0.024(3) 0.022(3) 0.010(2) 0.008(2) 0.001(2)
C12B 0.037(3) 0.035(3) 0.023(3) 0.016(3) 0.010(2) 0.002(3)
C13B 0.033(3) 0.038(3) 0.018(3) 0.010(2) 0.005(2) 0.003(3)
C14B 0.030(3) 0.027(3) 0.021(3) 0.008(2) 0.006(2) 0.002(2)
C15B 0.023(2) 0.020(2) 0.016(2) 0.008(2) 0.0068(19) 0.004(2)
C16B 0.024(2) 0.021(3) 0.015(2) 0.002(2) 0.002(2) 0.000(2)
C17B 0.023(2) 0.016(2) 0.017(2) 0.001(2) 0.002(2) 0.000(2)
C18B 0.017(2) 0.010(2) 0.020(2) 0.0008(19) -0.0016(19) -0.0003(18)
C19B 0.019(2) 0.020(3) 0.018(3) 0.005(2) -0.001(2) -0.0005(19)
C20B 0.027(3) 0.014(2) 0.026(3) 0.006(2) 0.003(2) -0.001(2)
C21B 0.023(2) 0.019(3) 0.022(3) 0.000(2) -0.001(2) -0.003(2)
C22B 0.031(3) 0.015(3) 0.017(2) -0.001(2) -0.002(2) -0.001(2)
C23B 0.039(3) 0.023(3) 0.022(3) 0.005(2) 0.008(2) -0.004(2)
C24B 0.071(5) 0.038(4) 0.019(3) 0.008(3) 0.013(3) -0.015(3)

loop_
_atom_type_symbol
_atom_type_description
_atom_type_scat_dispersion_real
_atom_type_scat_dispersion_imag
_atom_type_scat_source
C C 0.0033 0.0016 'International Tables Vol C Tables 4.2.6.8 and 6.1.1.4'
H H 0.0000 0.0000 'International Tables Vol C Tables 4.2.6.8 and 6.1.1.4'
N N 0.0061 0.0033 'International Tables Vol C Tables 4.2.6.8 and 6.1.1.4'
O O 0.0106 0.0060 'International Tables Vol C Tables 4.2.6.8 and 6.1.1.4'
Ni Ni 0.3393 1.1124 'International Tables Vol C Tables 4.2.6.8 and 6.1.1.4'
Br Br -0.2901 2.4595 'International Tables Vol C Tables 4.2.6.8 and 6.1.1.4'
Hg Hg -2.3894 9.2266 'International Tables Vol C Tables 4.2.6.8 and 6.1.1.4'

loop_
_geom_angle_atom_site_label_1
_geom_angle_atom_site_label_2
_geom_angle_atom_site_label_3
_geom_angle
Br1A Hg1A Br2A 158.11(3)
Br1A Hg1A O2A 91.78(10)
Br2A Hg1A O2A 108.30(10)
Br1A Hg1A O3A 102.49(9)
Br2A Hg1A O3A 95.22(9)
O2A Hg1A O3A 60.16(12)
N1A Ni1A O3A 171.40(18)
N1A Ni1A N2A 86.0(2)
O3A Ni1A N2A 94.69(18)
N1A Ni1A O2A 94.94(18)
O3A Ni1A O2A 85.85(16)
N2A Ni1A O2A 170.00(19)
C9A N1A C10A 121.0(5)
C9A N1A Ni1A 126.0(4)
C10A N1A Ni1A 112.9(4)
C16A N2A C15A 119.6(4)
C16A N2A Ni1A 126.6(4)
C15A N2A Ni1A 113.0(3)
C3A O1A C2A 117.5(4)
C4A O2A Ni1A 127.0(3)
C4A O2A Hg1A 125.4(3)
Ni1A O2A Hg1A 107.54(16)
C18A O3A Ni1A 128.0(4)
C18A O3A Hg1A 123.9(3)
Ni1A O3A Hg1A 106.42(17)
C19A O4A C23A 118.1(5)
C2A C1A H1A1 109.5
C2A C1A H1A2 109.5
H1A1 C1A H1A2 109.5
C2A C1A H1A3 109.5
H1A1 C1A H1A3 109.5
H1A2 C1A H1A3 109.5
O1A C2A C1A 107.9(5)
O1A C2A H2AA 110.1
C1A C2A H2AA 110.1
O1A C2A H2AB 110.1
C1A C2A H2AB 110.1
H2AA C2A H2AB 108.4
O1A C3A C8A 123.2(5)
O1A C3A C4A 115.6(5)
C8A C3A C4A 121.1(5)
O2A C4A C5A 123.5(5)
O2A C4A C3A 119.1(5)
C5A C4A C3A 117.4(5)
C4A C5A C9A 122.4(5)
C4A C5A C6A 120.6(5)
C9A C5A C6A 117.0(5)
C7A C6A C5A 121.1(5)
C7A C6A H6AA 119.4
C5A C6A H6AA 119.4
C6A C7A C8A 119.5(5)
C6A C7A H7AA 120.2
C8A C7A H7AA 120.2
C3A C8A C7A 120.1(5)
C3A C8A H8AA 119.9
C7A C8A H8AA 119.9
N1A C9A C5A 125.3(5)
N1A C9A H9AA 117.3
C5A C9A H9AA 117.3
N1A C10A C11A 117.7(4)
N1A C10A C15A 104.5(4)
C11A C10A C15A 111.7(4)
N1A C10A H10A 107.5
C11A C10A H10A 107.5
C15A C10A H10A 107.5
C10A C11A C12A 109.0(5)
C10A C11A H11A 109.9
C12A C11A H11A 109.9
C10A C11A H11B 109.9
C12A C11A H11B 109.9
H11A C11A H11B 108.3
C11A C12A C13A 111.9(5)
C11A C12A H12A 109.2
C13A C12A H12A 109.2
C11A C12A H12B 109.2
C13A C12A H12B 109.2
H12A C12A H12B 107.9
C12A C13A C14A 111.4(5)
C12A C13A H13A 109.4
C14A C13A H13A 109.4
C12A C13A H13B 109.4
C14A C13A H13B 109.4
H13A C13A H13B 108.0
C15A C14A C13A 109.1(5)
C15A C14A H14A 109.9
C13A C14A H14A 109.9
C15A C14A H14B 109.9
C13A C14A H14B 109.9
H14A C14A H14B 108.3
N2A C15A C14A 116.2(4)
N2A C15A C10A 104.4(4)
C14A C15A C10A 110.7(4)
N2A C15A H15A 108.5
C14A C15A H15A 108.5
C10A C15A H15A 108.5
N2A C16A C17A 124.9(5)
N2A C16A H16A 117.5
C17A C16A H16A 117.5
C18A C17A C22A 120.7(5)
C18A C17A C16A 122.5(5)
C22A C17A C16A 116.8(5)
O3A C18A C17A 122.8(5)
O3A C18A C19A 119.6(5)
C17A C18A C19A 117.5(5)
O4A C19A C20A 124.7(6)
O4A C19A C18A 114.9(5)
C20A C19A C18A 120.3(5)
C19A C20A C21A 121.2(6)
C19A C20A H20A 119.4
C21A C20A H20A 119.4
C22A C21A C20A 119.8(6)
C22A C21A H21A 120.1
C20A C21A H21A 120.1
C21A C22A C17A 120.1(6)
C21A C22A H22A 119.9
C17A C22A H22A 119.9
O4A C23A C24A 107.7(5)
O4A C23A H23A 110.2
C24A C23A H23A 110.2
O4A C23A H23B 110.2
C24A C23A H23B 110.2
H23A C23A H23B 108.5
C23A C24A H24A 109.5
C23A C24A H24B 109.5
H24A C24A H24B 109.5
C23A C24A H24C 109.5
H24A C24A H24C 109.5
H24B C24A H24C 109.5
Br1B Hg1B Br2B 158.98(2)
Br1B Hg1B O3B 105.27(10)
Br2B Hg1B O3B 93.85(9)
Br1B Hg1B O2B 98.74(9)
Br2B Hg1B O2B 98.29(9)
O3B Hg1B O2B 60.39(12)
O3B Ni1B N2B 94.10(19)
O3B Ni1B N1B 176.15(19)
N2B Ni1B N1B 86.4(2)
O3B Ni1B O2B 85.85(16)
N2B Ni1B O2B 178.50(19)
N1B Ni1B O2B 93.78(19)
C9B N1B C10B 121.9(5)
C9B N1B Ni1B 125.8(4)
C10B N1B Ni1B 112.2(3)
C16B N2B C15B 120.0(5)
C16B N2B Ni1B 127.3(4)
C15B N2B Ni1B 112.7(4)
C3B O1B C2B 117.0(4)
C4B O2B Ni1B 126.3(4)
C4B O2B Hg1B 123.3(3)
Ni1B O2B Hg1B 106.05(16)
C18B O3B Ni1B 127.2(3)
C18B O3B Hg1B 123.8(3)
Ni1B O3B Hg1B 107.70(16)
C19B O4B C23B 117.5(4)
C2B C1B H1B1 109.5
C2B C1B H1B2 109.5
H1B1 C1B H1B2 109.5
C2B C1B H1B3 109.5
H1B1 C1B H1B3 109.5
H1B2 C1B H1B3 109.5
O1B C2B C1B 106.9(5)
O1B C2B H2BA 110.3
C1B C2B H2BA 110.3
O1B C2B H2BB 110.3
C1B C2B H2BB 110.3
H2BA C2B H2BB 108.6
O1B C3B C8B 123.2(5)
O1B C3B C4B 115.6(5)
C8B C3B C4B 121.1(5)
O2B C4B C5B 123.5(5)
O2B C4B C3B 119.3(5)
C5B C4B C3B 117.2(5)
C4B C5B C6B 121.0(6)
C4B C5B C9B 121.2(5)
C6B C5B C9B 117.7(6)
C7B C6B C5B 120.1(6)
C7B C6B H6BA 120.0
C5B C6B H6BA 120.0
C6B C7B C8B 120.6(6)
C6B C7B H7BA 119.7
C8B C7B H7BA 119.7
C3B C8B C7B 119.7(6)
C3B C8B H8BA 120.1
C7B C8B H8BA 120.1
N1B C9B C5B 125.5(5)
N1B C9B H9BA 117.3
C5B C9B H9BA 117.3
N1B C10B C15B 105.2(4)
N1B C10B C11B 116.3(5)
C15B C10B C11B 111.0(4)
N1B C10B H10B 108.0
C15B C10B H10B 108.0
C11B C10B H10B 108.0
C10B C11B C12B 107.6(5)
C10B C11B H11C 110.2
C12B C11B H11C 110.2
C10B C11B H11D 110.2
C12B C11B H11D 110.2
H11C C11B H11D 108.5
C13B C12B C11B 112.2(5)
C13B C12B H12C 109.2
C11B C12B H12C 109.2
C13B C12B H12D 109.2
C11B C12B H12D 109.2
H12C C12B H12D 107.9
C12B C13B C14B 111.6(5)
C12B C13B H13C 109.3
C14B C13B H13C 109.3
C12B C13B H13D 109.3
C14B C13B H13D 109.3
H13C C13B H13D 108.0
C15B C14B C13B 108.9(5)
C15B C14B H14C 109.9
C13B C14B H14C 109.9
C15B C14B H14D 109.9
C13B C14B H14D 109.9
H14C C14B H14D 108.3
N2B C15B C14B 117.5(4)
N2B C15B C10B 105.3(4)
C14B C15B C10B 112.5(4)
N2B C15B H15B 107.0
C14B C15B H15B 107.0
C10B C15B H15B 107.0
N2B C16B C17B 123.4(5)
N2B C16B H16B 118.3
C17B C16B H16B 118.3
C18B C17B C22B 121.0(5)
C18B C17B C16B 122.3(5)
C22B C17B C16B 116.4(5)
O3B C18B C17B 123.3(5)
O3B C18B C19B 118.9(5)
C17B C18B C19B 117.7(5)
O4B C19B C20B 123.2(5)
O4B C19B C18B 115.9(5)
C20B C19B C18B 120.8(5)
C19B C20B C21B 121.0(5)
C19B C20B H20B 119.5
C21B C20B H20B 119.5
C22B C21B C20B 119.6(5)
C22B C21B H21B 120.2
C20B C21B H21B 120.2
C21B C22B C17B 119.8(5)
C21B C22B H22B 120.1
C17B C22B H22B 120.1
O4B C23B C24B 108.9(5)
O4B C23B H23C 109.9
C24B C23B H23C 109.9
O4B C23B H23D 109.9
C24B C23B H23D 109.9
H23C C23B H23D 108.3
C23B C24B H24D 109.5
C23B C24B H24E 109.5
H24D C24B H24E 109.5
C23B C24B H24F 109.5
H24D C24B H24F 109.5
H24E C24B H24F 109.5

loop_
_geom_bond_atom_site_label_1
_geom_bond_atom_site_label_2
_geom_bond_distance
Hg1A Br1A 2.4551(6)
Hg1A Br2A 2.4571(7)
Hg1A O2A 2.497(4)
Hg1A O3A 2.530(4)
Ni1A N1A 1.843(4)
Ni1A O3A 1.848(4)
Ni1A N2A 1.848(4)
Ni1A O2A 1.852(4)
N1A C9A 1.301(7)
N1A C10A 1.468(6)
N2A C16A 1.284(7)
N2A C15A 1.488(6)
O1A C3A 1.368(7)
O1A C2A 1.426(7)
O2A C4A 1.319(6)
O3A C18A 1.320(6)
O4A C19A 1.352(7)
O4A C23A 1.437(7)
C1A C2A 1.489(9)
C1A H1A1 0.9800
C1A H1A2 0.9800
C1A H1A3 0.9800
C2A H2AA 0.9900
C2A H2AB 0.9900
C3A C8A 1.386(8)
C3A C4A 1.430(7)
C4A C5A 1.386(8)
C5A C9A 1.421(7)
C5A C6A 1.427(8)
C6A C7A 1.353(8)
C6A H6AA 0.9500
C7A C8A 1.409(8)
C7A H7AA 0.9500
C8A H8AA 0.9500
C9A H9AA 0.9500
C10A C11A 1.510(7)
C10A C15A 1.528(7)
C10A H10A 1.0000
C11A C12A 1.530(7)
C11A H11A 0.9900
C11A H11B 0.9900
C12A C13A 1.533(8)
C12A H12A 0.9900
C12A H12B 0.9900
C13A C14A 1.540(8)
C13A H13A 0.9900
C13A H13B 0.9900
C14A C15A 1.492(7)
C14A H14A 0.9900
C14A H14B 0.9900
C15A H15A 1.0000
C16A C17A 1.438(7)
C16A H16A 0.9500
C17A C18A 1.397(8)
C17A C22A 1.424(7)
C18A C19A 1.431(8)
C19A C20A 1.378(8)
C20A C21A 1.392(9)
C20A H20A 0.9500
C21A C22A 1.368(10)
C21A H21A 0.9500
C22A H22A 0.9500
C23A C24A 1.504(9)
C23A H23A 0.9900
C23A H23B 0.9900
C24A H24A 0.9800
C24A H24B 0.9800
C24A H24C 0.9800
Hg1B Br1B 2.4545(6)
Hg1B Br2B 2.4612(6)
Hg1B O3B 2.493(4)
Hg1B O2B 2.517(4)
Ni1B O3B 1.840(4)
Ni1B N2B 1.846(5)
Ni1B N1B 1.858(4)
Ni1B O2B 1.860(4)
N1B C9B 1.272(8)
N1B C10B 1.484(7)
N2B C16B 1.289(8)
N2B C15B 1.480(6)
O1B C3B 1.368(7)
O1B C2B 1.431(7)
O2B C4B 1.321(7)
O3B C18B 1.334(6)
O4B C19B 1.356(7)
O4B C23B 1.431(7)
C1B C2B 1.512(8)
C1B H1B1 0.9800
C1B H1B2 0.9800
C1B H1B3 0.9800
C2B H2BA 0.9900
C2B H2BB 0.9900
C3B C8B 1.383(8)
C3B C4B 1.428(8)
C4B C5B 1.402(8)
C5B C6B 1.412(9)
C5B C9B 1.444(8)
C6B C7B 1.362(10)
C6B H6BA 0.9500
C7B C8B 1.404(9)
C7B H7BA 0.9500
C8B H8BA 0.9500
C9B H9BA 0.9500
C10B C15B 1.513(7)
C10B C11B 1.530(7)
C10B H10B 1.0000
C11B C12B 1.532(8)
C11B H11C 0.9900
C11B H11D 0.9900
C12B C13B 1.521(9)
C12B H12C 0.9900
C12B H12D 0.9900
C13B C14B 1.532(8)
C13B H13C 0.9900
C13B H13D 0.9900
C14B C15B 1.509(7)
C14B H14C 0.9900
C14B H14D 0.9900
C15B H15B 1.0000
C16B C17B 1.440(7)
C16B H16B 0.9500
C17B C18B 1.395(8)
C17B C22B 1.420(7)
C18B C19B 1.428(7)
C19B C20B 1.368(8)
C20B C21B 1.404(8)
C20B H20B 0.9500
C21B C22B 1.380(8)
C21B H21B 0.9500
C22B H22B 0.9500
C23B C24B 1.492(9)
C23B H23C 0.9900
C23B H23D 0.9900
C24B H24D 0.9800
C24B H24E 0.9800
C24B H24F 0.9800
